data_4064137
loop_
_publ_author_name
'Fulmer, Gregory R.'
'Kaminsky, Werner'
'Kemp, Richard A.'
'Goldberg, Karen I.'

_publ_section_title
;
 Syntheses and Characterization of Palladium Complexes with a Hemilabile
 &#x201C;PCO&#x201D; Pincer Ligand
;
_journal_issue 6
_journal_name_full Organometallics
_journal_page_first 1627
_journal_paper_doi 10.1021/om101150y
_journal_volume 30
_journal_year 2011
_chemical_formula_moiety 'C17 H28 Cl O P Pd'
_chemical_formula_sum 'C17 H28 Cl O P Pd'
_chemical_formula_weight 421.21
_chemical_name_common (tBuPCO)PdCl
_chemical_name_systematic (4)
_space_group_IT_number 9
_symmetry_cell_setting monoclinic
_symmetry_Int_Tables_number 9
_symmetry_space_group_name_Hall 'C -2yc'
_symmetry_space_group_name_H-M 'C 1 c 1'
_atom_sites_solution_hydrogens geom
_atom_sites_solution_primary direct
_atom_sites_solution_secondary difmap
_audit_creation_method SHELXL-97
_cell_angle_alpha 90.00
_cell_angle_beta 102.614(4)
_cell_angle_gamma 90.00
_cell_formula_units_Z 4
_cell_length_a 13.9642(6)
_cell_length_b 16.3495(8)
_cell_length_c 8.1050(3)
_cell_measurement_reflns_used 303
_cell_measurement_temperature 130(2)
_cell_measurement_theta_max 20
_cell_measurement_theta_min 3
_cell_volume 1805.77(14)
_computing_cell_refinement 'HKL Scalepack (Otwinowski & Minor 1997)'
_computing_data_collection KappaCCD
_computing_data_reduction 'HKL Scalepack (Otwinowski & Minor 1997)'
_computing_molecular_graphics 'maXus, Zortep'
_computing_publication_material 'SHELXL-97 (Sheldrick, 1997)'
_computing_structure_refinement 'SHELXL-97 (Sheldrick, 1997)'
_computing_structure_solution 'SHELXS-97 (Sheldrick, 1990)'
_diffrn_ambient_temperature 130(2)
_diffrn_measured_fraction_theta_full 0.999
_diffrn_measured_fraction_theta_max 0.959
_diffrn_measurement_device_type 'Nonius KappaCCD'
_diffrn_measurement_method '\f and \w scans'
_diffrn_radiation_monochromator graphite
_diffrn_radiation_source 'fine-focus sealed tube'
_diffrn_radiation_type MoK\a
_diffrn_radiation_wavelength 0.71073
_diffrn_reflns_av_R_equivalents 0.0371
_diffrn_reflns_av_sigmaI/netI 0.0529
_diffrn_reflns_limit_h_max 18
_diffrn_reflns_limit_h_min -18
_diffrn_reflns_limit_k_max 19
_diffrn_reflns_limit_k_min -21
_diffrn_reflns_limit_l_max 10
_diffrn_reflns_limit_l_min -10
_diffrn_reflns_number 3823
_diffrn_reflns_theta_full 25.00
_diffrn_reflns_theta_max 28.29
_diffrn_reflns_theta_min 2.49
_exptl_absorpt_coefficient_mu 1.261
_exptl_absorpt_correction_T_max 0.7688
_exptl_absorpt_correction_T_min 0.5232
_exptl_absorpt_correction_type multi-scan
_exptl_absorpt_process_details HKL2008
_exptl_crystal_colour colorless
_exptl_crystal_density_diffrn 1.549
_exptl_crystal_density_method 'not measured'
_exptl_crystal_description prism
_exptl_crystal_F_000 864
_exptl_crystal_size_max 0.59
_exptl_crystal_size_mid 0.24
_exptl_crystal_size_min 0.22
_refine_diff_density_max 0.751
_refine_diff_density_min -1.017
_refine_diff_density_rms 0.101
_refine_ls_abs_structure_details 'Flack H D (1983), Acta Cryst. A39, 876-881'
_refine_ls_abs_structure_Flack 0.46(3)
_refine_ls_extinction_method none
_refine_ls_goodness_of_fit_ref 1.047
_refine_ls_hydrogen_treatment constr
_refine_ls_matrix_type full
_refine_ls_number_parameters 198
_refine_ls_number_reflns 3820
_refine_ls_number_restraints 2
_refine_ls_restrained_S_all 1.046
_refine_ls_R_factor_all 0.0425
_refine_ls_R_factor_gt 0.0357
_refine_ls_shift/su_max 0.000
_refine_ls_shift/su_mean 0.000
_refine_ls_structure_factor_coef Fsqd
_refine_ls_weighting_details 'calc w=1/[\s^2^(Fo^2^)+(0.0455P)^2^+0.0000P] where P=(Fo^2^+2Fc^2^)/3'
_refine_ls_weighting_scheme calc
_refine_ls_wR_factor_gt 0.0792
_refine_ls_wR_factor_ref 0.0818
_reflns_number_gt 3454
_reflns_number_total 3820
_reflns_threshold_expression >2sigma(I)
_cod_data_source_file om101150y_si_002.cif
_cod_data_source_block (4)
_cod_depositor_comments
;
The following automatic conversions were performed:

'_symmetry_cell_setting' value 'Monoclinic' changed to 'monoclinic'
according to /home/saulius/struct/CIF-dictionaries/cif_core.dic
dictionary named 'cif_core.dic' version 2.4.1 from 2010-06-29.

Automatic conversion script
Id: cif_fix_values 1715 2011-07-08 13:25:40Z adriana 
;
_cod_original_sg_symbol_H-M 'C c           '
_cod_database_code 4064137

loop_
_symmetry_equiv_pos_as_xyz
'x, y, z'
'x, -y, z+1/2'
'x+1/2, y+1/2, z'
'x+1/2, -y+1/2, z+1/2'

loop_
_atom_site_label
_atom_site_type_symbol
_atom_site_fract_x
_atom_site_fract_y
_atom_site_fract_z
_atom_site_U_iso_or_equiv
_atom_site_adp_type
_atom_site_occupancy
_atom_site_symmetry_multiplicity
_atom_site_calc_flag
_atom_site_refinement_flags
Pd1 Pd 0.36704(3) 0.146084(16) 0.20787(3) 0.01663(9) Uani 1 1 d .
Cl1 Cl 0.50160(9) 0.17988(8) 0.07906(14) 0.0236(3) Uani 1 1 d .
P1 P 0.30395(8) 0.26608(7) 0.24902(14) 0.0195(2) Uani 1 1 d .
O1 O 0.4008(2) 0.0179(2) 0.2216(4) 0.0253(8) Uani 1 1 d .
C1 C 0.2564(3) 0.1047(3) 0.3004(5) 0.0198(9) Uani 1 1 d .
C2 C 0.1852(4) 0.1541(3) 0.3473(6) 0.0203(10) Uani 1 1 d .
C3 C 0.1118(4) 0.1187(3) 0.4161(6) 0.0259(10) Uani 1 1 d .
H3 H 0.0640 0.1523 0.4497 0.031 Uiso 1 1 calc R
C4 C 0.1087(3) 0.0350(3) 0.4353(6) 0.0275(11) Uani 1 1 d .
H4 H 0.0579 0.0113 0.4808 0.033 Uiso 1 1 calc R
C5 C 0.1788(4) -0.0152(3) 0.3889(6) 0.0251(10) Uani 1 1 d .
H5 H 0.1758 -0.0727 0.4026 0.030 Uiso 1 1 calc R
C6 C 0.2536(3) 0.0194(3) 0.3222(5) 0.0174(9) Uani 1 1 d .
C7 C 0.3283(4) -0.0343(3) 0.2694(6) 0.0214(10) Uani 1 1 d .
H7A H 0.3595 -0.0704 0.3641 0.026 Uiso 1 1 calc R
H7B H 0.2967 -0.0690 0.1727 0.026 Uiso 1 1 calc R
C8 C 0.1859(3) 0.2437(3) 0.3078(6) 0.0259(11) Uani 1 1 d .
H8A H 0.1796 0.2764 0.4078 0.031 Uiso 1 1 calc R
H8B H 0.1304 0.2575 0.2132 0.031 Uiso 1 1 calc R
C9 C 0.2717(4) 0.3333(4) 0.0549(7) 0.0251(12) Uani 1 1 d .
C10 C 0.2310(4) 0.2731(4) -0.0884(6) 0.0339(12) Uani 1 1 d .
H10A H 0.2049 0.3036 -0.1926 0.041 Uiso 1 1 calc R
H10B H 0.1783 0.2406 -0.0583 0.041 Uiso 1 1 calc R
H10C H 0.2836 0.2367 -0.1058 0.041 Uiso 1 1 calc R
C11 C 0.1927(4) 0.3974(4) 0.0666(8) 0.0401(14) Uani 1 1 d .
H11A H 0.1773 0.4293 -0.0382 0.048 Uiso 1 1 calc R
H11B H 0.2171 0.4339 0.1623 0.048 Uiso 1 1 calc R
H11C H 0.1332 0.3696 0.0831 0.048 Uiso 1 1 calc R
C12 C 0.3624(4) 0.3740(4) 0.0186(8) 0.0332(12) Uani 1 1 d .
H12A H 0.3478 0.3951 -0.0973 0.040 Uiso 1 1 calc R
H12B H 0.4157 0.3339 0.0316 0.040 Uiso 1 1 calc R
H12C H 0.3824 0.4192 0.0981 0.040 Uiso 1 1 calc R
C13 C 0.3806(4) 0.3184(3) 0.4374(6) 0.0261(10) Uani 1 1 d .
C14 C 0.3367(5) 0.4011(3) 0.4764(8) 0.0386(13) Uani 1 1 d .
H14A H 0.3693 0.4192 0.5900 0.046 Uiso 1 1 calc R
H14B H 0.2663 0.3945 0.4707 0.046 Uiso 1 1 calc R
H14C H 0.3466 0.4419 0.3932 0.046 Uiso 1 1 calc R
C15 C 0.4854(4) 0.3298(4) 0.4149(8) 0.0355(14) Uani 1 1 d .
H15A H 0.5267 0.3501 0.5207 0.043 Uiso 1 1 calc R
H15B H 0.4859 0.3694 0.3243 0.043 Uiso 1 1 calc R
H15C H 0.5110 0.2773 0.3854 0.043 Uiso 1 1 calc R
C16 C 0.3845(4) 0.2604(3) 0.5867(6) 0.0340(12) Uani 1 1 d .
H16A H 0.4258 0.2844 0.6887 0.041 Uiso 1 1 calc R
H16B H 0.4122 0.2079 0.5625 0.041 Uiso 1 1 calc R
H16C H 0.3180 0.2519 0.6045 0.041 Uiso 1 1 calc R
C17 C 0.4800(4) -0.0269(3) 0.1759(6) 0.0260(10) Uani 1 1 d .
H17A H 0.5087 -0.0645 0.2676 0.031 Uiso 1 1 calc R
H17B H 0.5304 0.0115 0.1568 0.031 Uiso 1 1 calc R
H17C H 0.4549 -0.0581 0.0723 0.031 Uiso 1 1 calc R

loop_
_atom_site_aniso_label
_atom_site_aniso_U_11
_atom_site_aniso_U_22
_atom_site_aniso_U_33
_atom_site_aniso_U_23
_atom_site_aniso_U_13
_atom_site_aniso_U_12
Pd1 0.01591(15) 0.01533(15) 0.01936(14) -0.00079(17) 0.00541(10) -0.00005(17)
Cl1 0.0215(6) 0.0229(6) 0.0292(6) -0.0030(5) 0.0115(5) -0.0028(5)
P1 0.0192(6) 0.0157(6) 0.0252(6) 0.0016(4) 0.0084(5) 0.0013(5)
O1 0.0256(18) 0.0165(16) 0.039(2) -0.0018(14) 0.0183(17) 0.0018(12)
C1 0.017(2) 0.023(3) 0.018(2) 0.0016(18) -0.0009(17) -0.0011(19)
C2 0.022(3) 0.025(3) 0.015(2) 0.0009(17) 0.0042(18) 0.0004(19)
C3 0.026(3) 0.026(2) 0.030(3) 0.004(2) 0.014(2) 0.004(2)
C4 0.021(2) 0.036(3) 0.026(2) 0.002(2) 0.0050(19) -0.007(2)
C5 0.033(3) 0.021(3) 0.021(2) 0.0055(19) 0.0064(19) -0.004(2)
C6 0.016(2) 0.020(2) 0.016(2) -0.0010(17) 0.0026(16) -0.0043(18)
C7 0.028(3) 0.017(2) 0.021(2) 0.0008(18) 0.0072(19) -0.0023(19)
C8 0.018(2) 0.023(3) 0.038(3) 0.003(2) 0.010(2) 0.0046(19)
C9 0.020(3) 0.026(3) 0.031(3) 0.009(2) 0.010(2) 0.005(2)
C10 0.027(3) 0.043(3) 0.029(3) 0.004(2) 0.001(2) 0.002(2)
C11 0.043(3) 0.035(3) 0.047(3) 0.017(3) 0.020(3) 0.023(3)
C12 0.029(3) 0.029(3) 0.043(3) 0.013(2) 0.009(2) 0.006(2)
C13 0.036(3) 0.016(3) 0.027(3) -0.007(2) 0.009(2) 0.000(2)
C14 0.044(3) 0.027(3) 0.046(3) -0.006(3) 0.014(3) 0.006(3)
C15 0.028(3) 0.040(3) 0.036(3) -0.006(3) 0.001(2) -0.007(3)
C16 0.045(3) 0.031(3) 0.024(3) -0.002(2) 0.004(2) 0.002(2)
C17 0.027(3) 0.018(2) 0.034(3) -0.004(2) 0.010(2) 0.009(2)

loop_
_atom_type_symbol
_atom_type_description
_atom_type_scat_dispersion_real
_atom_type_scat_dispersion_imag
_atom_type_scat_source
C C 0.0033 0.0016 'International Tables Vol C Tables 4.2.6.8 and 6.1.1.4'
H H 0.0000 0.0000 'International Tables Vol C Tables 4.2.6.8 and 6.1.1.4'
O O 0.0106 0.0060 'International Tables Vol C Tables 4.2.6.8 and 6.1.1.4'
Cl Cl 0.1484 0.1585 'International Tables Vol C Tables 4.2.6.8 and 6.1.1.4'
P P 0.1023 0.0942 'International Tables Vol C Tables 4.2.6.8 and 6.1.1.4'
Pd Pd -0.9988 1.0072 'International Tables Vol C Tables 4.2.6.8 and 6.1.1.4'

loop_
_geom_angle_atom_site_label_1
_geom_angle_atom_site_label_2
_geom_angle_atom_site_label_3
_geom_angle
C1 Pd1 O1 80.07(16)
C1 Pd1 P1 82.86(14)
O1 Pd1 P1 162.08(8)
C1 Pd1 Cl1 172.85(14)
O1 Pd1 Cl1 93.63(8)
P1 Pd1 Cl1 103.71(4)
C8 P1 C13 105.3(2)
C8 P1 C9 105.4(2)
C13 P1 C9 113.8(2)
C8 P1 Pd1 105.73(16)
C13 P1 Pd1 110.76(17)
C9 P1 Pd1 114.94(18)
C17 O1 C7 113.1(4)
C17 O1 Pd1 130.9(3)
C7 O1 Pd1 115.7(3)
C2 C1 C6 119.9(4)
C2 C1 Pd1 124.5(4)
C6 C1 Pd1 115.6(3)
C3 C2 C1 119.8(4)
C3 C2 C8 122.0(4)
C1 C2 C8 118.0(4)
C4 C3 C2 120.1(4)
C4 C3 H3 120.0
C2 C3 H3 120.0
C3 C4 C5 120.9(4)
C3 C4 H4 119.6
C5 C4 H4 119.6
C4 C5 C6 119.8(4)
C4 C5 H5 120.1
C6 C5 H5 120.1
C5 C6 C1 119.5(4)
C5 C6 C7 120.1(4)
C1 C6 C7 120.4(4)
O1 C7 C6 107.7(4)
O1 C7 H7A 110.2
C6 C7 H7A 110.2
O1 C7 H7B 110.2
C6 C7 H7B 110.2
H7A C7 H7B 108.5
C2 C8 P1 107.2(3)
C2 C8 H8A 110.3
P1 C8 H8A 110.3
C2 C8 H8B 110.3
P1 C8 H8B 110.3
H8A C8 H8B 108.5
C12 C9 C10 108.8(5)
C12 C9 C11 110.7(5)
C10 C9 C11 109.3(5)
C12 C9 P1 111.0(4)
C10 C9 P1 103.8(4)
C11 C9 P1 112.8(4)
C9 C10 H10A 109.5
C9 C10 H10B 109.5
H10A C10 H10B 109.5
C9 C10 H10C 109.5
H10A C10 H10C 109.5
H10B C10 H10C 109.5
C9 C11 H11A 109.5
C9 C11 H11B 109.5
H11A C11 H11B 109.5
C9 C11 H11C 109.5
H11A C11 H11C 109.5
H11B C11 H11C 109.5
C9 C12 H12A 109.5
C9 C12 H12B 109.5
H12A C12 H12B 109.5
C9 C12 H12C 109.5
H12A C12 H12C 109.5
H12B C12 H12C 109.5
C15 C13 C16 107.5(5)
C15 C13 C14 110.6(5)
C16 C13 C14 109.1(4)
C15 C13 P1 110.6(3)
C16 C13 P1 106.1(4)
C14 C13 P1 112.7(4)
C13 C14 H14A 109.5
C13 C14 H14B 109.5
H14A C14 H14B 109.5
C13 C14 H14C 109.5
H14A C14 H14C 109.5
H14B C14 H14C 109.5
C13 C15 H15A 109.5
C13 C15 H15B 109.5
H15A C15 H15B 109.5
C13 C15 H15C 109.5
H15A C15 H15C 109.5
H15B C15 H15C 109.5
C13 C16 H16A 109.5
C13 C16 H16B 109.5
H16A C16 H16B 109.5
C13 C16 H16C 109.5
H16A C16 H16C 109.5
H16B C16 H16C 109.5
O1 C17 H17A 109.5
O1 C17 H17B 109.5
H17A C17 H17B 109.5
O1 C17 H17C 109.5
H17A C17 H17C 109.5
H17B C17 H17C 109.5

loop_
_geom_bond_atom_site_label_1
_geom_bond_atom_site_label_2
_geom_bond_distance
Pd1 C1 1.978(4)
Pd1 O1 2.146(3)
Pd1 P1 2.2055(12)
Pd1 Cl1 2.4047(11)
P1 C8 1.850(5)
P1 C13 1.870(5)
P1 C9 1.891(6)
O1 C17 1.440(5)
O1 C7 1.440(5)
C1 C2 1.396(7)
C1 C6 1.408(6)
C2 C3 1.395(7)
C2 C8 1.500(7)
C3 C4 1.379(7)
C3 H3 0.9500
C4 C5 1.390(7)
C4 H4 0.9500
C5 C6 1.396(6)
C5 H5 0.9500
C6 C7 1.495(6)
C7 H7A 0.9900
C7 H7B 0.9900
C8 H8A 0.9900
C8 H8B 0.9900
C9 C12 1.516(8)
C9 C10 1.534(8)
C9 C11 1.539(7)
C10 H10A 0.9800
C10 H10B 0.9800
C10 H10C 0.9800
C11 H11A 0.9800
C11 H11B 0.9800
C11 H11C 0.9800
C12 H12A 0.9800
C12 H12B 0.9800
C12 H12C 0.9800
C13 C15 1.526(8)
C13 C16 1.528(7)
C13 C14 1.544(7)
C14 H14A 0.9800
C14 H14B 0.9800
C14 H14C 0.9800
C15 H15A 0.9800
C15 H15B 0.9800
C15 H15C 0.9800
C16 H16A 0.9800
C16 H16B 0.9800
C16 H16C 0.9800
C17 H17A 0.9800
C17 H17B 0.9800
C17 H17C 0.9800
